data_7705372
loop_
_publ_author_name
'Roy, Manasi'
'Pal, Arun K.'
'Adhikary, Amit'
'Datta, Ayan'
'Mondal, Raju'

_publ_section_title
;
 Paradoxical design of a serendipitous pyrazolate bridging mode: a
 pragmatic strategy for inducing ineluctable ferromagnetic coupling.
;
_journal_issue 39
_journal_name_full 'Dalton transactions (Cambridge, England : 2003)'
_journal_page_first 13704
_journal_page_last 13716
_journal_paper_doi 10.1039/d0dt02468f
_journal_volume 49
_journal_year 2020
_chemical_formula_sum 'C48 H30 Cu2 N8 O16'
_chemical_formula_weight 1101.88
_space_group_crystal_system triclinic
_space_group_IT_number 2
_space_group_name_Hall '-P 1'
_space_group_name_H-M_alt 'P -1'
_atom_sites_solution_hydrogens geom
_audit_creation_method SHELXL-2013
_audit_update_record
;
2019-07-01 deposited with the CCDC.	2020-09-07 downloaded from the CCDC.
;
_cell_angle_alpha 66.863(2)
_cell_angle_beta 85.137(2)
_cell_angle_gamma 82.646(2)
_cell_formula_units_Z 1
_cell_length_a 7.6549(6)
_cell_length_b 11.8774(10)
_cell_length_c 14.2863(12)
_cell_measurement_reflns_used 4074
_cell_measurement_temperature 120(2)
_cell_measurement_theta_max 22.14
_cell_measurement_theta_min 2.85
_cell_volume 1183.77(17)
_computing_cell_refinement 'Bruker APEX-2'
_computing_data_collection 'Bruker APEX-2'
_computing_data_reduction 'Bruker SHELXTL'
_computing_molecular_graphics 'Bruker SHELXTL'
_computing_publication_material 'Bruker SHELXTL'
_computing_structure_refinement 'SHELXL-2013 (Sheldrick, 2013)'
_computing_structure_solution 'SHELXS-97 (Sheldrick, 2008)'
_diffrn_ambient_temperature 120(2)
_diffrn_detector_area_resol_mean 8
_diffrn_measured_fraction_theta_full 0.667
_diffrn_measured_fraction_theta_max 0.995
_diffrn_measurement_device_type 'Bruker APEX-2 CCD area detector'
_diffrn_measurement_method '/w scans'
_diffrn_radiation_type MoK\a
_diffrn_radiation_wavelength 0.71073
_diffrn_reflns_av_R_equivalents 0.0694
_diffrn_reflns_av_unetI/netI 0.0735
_diffrn_reflns_Laue_measured_fraction_full 0.667
_diffrn_reflns_Laue_measured_fraction_max 0.995
_diffrn_reflns_limit_h_max 7
_diffrn_reflns_limit_h_min -8
_diffrn_reflns_limit_k_max 12
_diffrn_reflns_limit_k_min -12
_diffrn_reflns_limit_l_max 14
_diffrn_reflns_limit_l_min -14
_diffrn_reflns_number 8131
_diffrn_reflns_point_group_measured_fraction_full 0.667
_diffrn_reflns_point_group_measured_fraction_max 0.995
_diffrn_reflns_theta_full 25.242
_diffrn_reflns_theta_max 21.896
_diffrn_reflns_theta_min 2.859
_diffrn_source 'fine-focus sealed tube'
_exptl_absorpt_coefficient_mu 0.981
_exptl_absorpt_correction_T_max 1.000
_exptl_absorpt_correction_T_min 0.715455
_exptl_absorpt_correction_type multi-scan
_exptl_absorpt_process_details 'SADABS v.2.03 (Bruker, 2001), wR2(int)= 0.1435 before correction'
_exptl_crystal_colour Green
_exptl_crystal_density_diffrn 1.546
_exptl_crystal_density_meas ?
_exptl_crystal_density_method 'not measured'
_exptl_crystal_description Block
_exptl_crystal_F_000 560
_exptl_crystal_size_max 0.24
_exptl_crystal_size_mid 0.22
_exptl_crystal_size_min 0.16
_refine_diff_density_max 0.962
_refine_diff_density_min -0.411
_refine_diff_density_rms 0.084
_refine_ls_extinction_method none
_refine_ls_goodness_of_fit_ref 1.050
_refine_ls_hydrogen_treatment constr
_refine_ls_matrix_type full
_refine_ls_number_parameters 334
_refine_ls_number_reflns 2848
_refine_ls_number_restraints 0
_refine_ls_restrained_S_all 1.050
_refine_ls_R_factor_all 0.0705
_refine_ls_R_factor_gt 0.0573
_refine_ls_shift/su_max 0.000
_refine_ls_shift/su_mean 0.000
_refine_ls_structure_factor_coef Fsqd
_refine_ls_weighting_details 'w=1/[\s^2^(Fo^2^)+(0.0559P)^2^+3.6813P] where P=(Fo^2^+2Fc^2^)/3'
_refine_ls_weighting_scheme calc
_refine_ls_wR_factor_gt 0.1462
_refine_ls_wR_factor_ref 0.1528
_reflns_Friedel_coverage 0.000
_reflns_number_gt 2384
_reflns_number_total 2848
_reflns_threshold_expression 'I > 2\s(I)'
_cod_data_source_file d0dt02468f2.cif
_cod_data_source_block MO_RM301118_0M_A_A
_cod_depositor_comments
;
The following automatic conversions were performed:

data item '_space_group_crystal_system' value 'Triclinic' was changed
to 'triclinic' in accordance with the
/home/data/users/saulius/crontab/automatic-downloads/rss-feeds/RSC/lib/dictionaries/cif_core.dic
dictionary named 'cif_core.dic' version 2.4.2 last updated on
2011-04-26.

data item '_exptl_crystal_density_meas' value 'not measured' was
changed to '?' -- the value is perceived as not measured.

Automatic conversion script
Id: cif_fix_values 7556 2019-12-06 15:28:31Z antanas 

 Adding full bibliography for 7705371--7705375.cif.
;
_cod_database_code 7705372
_shelx_space_group_comment
;
The symmetry employed for this shelxl refinement is uniquely defined
by the following loop, which should always be used as a source of
symmetry information in preference to the above space-group names.
They are only intended as comments.
;
_shelxl_version_number 2013-4

loop_
_space_group_symop_operation_xyz
'x, y, z'
'-x, -y, -z'

loop_
_atom_site_label
_atom_site_type_symbol
_atom_site_fract_x
_atom_site_fract_y
_atom_site_fract_z
_atom_site_U_iso_or_equiv
_atom_site_adp_type
_atom_site_occupancy
_atom_site_site_symmetry_order
_atom_site_calc_flag
_atom_site_refinement_flags_posn
_atom_site_refinement_flags_adp
_atom_site_refinement_flags_occupancy
_atom_site_disorder_assembly
_atom_site_disorder_group
Cu1 Cu 0.04280(9) 0.51229(6) 0.35940(5) 0.0332(3) Uani 1 1 d . . . . .
O1 O 0.0341(5) 0.6891(4) 0.2651(3) 0.0379(10) Uani 1 1 d . . . . .
O2 O 0.1658(6) 0.8573(4) 0.2362(3) 0.0481(11) Uani 1 1 d . . . . .
N1 N 0.2215(6) 0.5234(4) 0.5381(3) 0.0310(11) Uani 1 1 d . . . . .
N2 N 0.1547(6) 0.5728(4) 0.4449(3) 0.0311(11) Uani 1 1 d . . . . .
N3 N 0.1295(6) 0.3312(4) 0.4271(4) 0.0342(12) Uani 1 1 d . . . . .
N4 N -0.0259(6) 0.4563(4) 0.2543(3) 0.0329(12) Uani 1 1 d . . . . .
O5W O 0.5047(7) 1.0659(5) 0.7589(4) 0.0693(15) Uani 1 1 d . . . . .
O4 O 0.4768(7) 0.8491(5) 0.7481(4) 0.0697(15) Uani 1 1 d . . . . .
O3 O 0.6109(7) 0.7086(6) 0.8849(4) 0.0828(18) Uani 1 1 d . . . . .
C00B C 0.2021(7) 0.6870(5) 0.3943(4) 0.0320(14) Uani 1 1 d . . . . .
C00C C 0.3159(7) 0.6097(5) 0.5445(4) 0.0315(14) Uani 1 1 d . . . . .
C00D C 0.0141(7) 0.3331(6) 0.2783(5) 0.0353(15) Uani 1 1 d . . . . .
C00E C 0.4101(7) 0.5802(6) 0.6386(4) 0.0354(14) Uani 1 1 d . . . . .
C00F C 0.1331(7) 0.7509(6) 0.2905(4) 0.0358(14) Uani 1 1 d . . . . .
C00G C 0.3068(7) 0.7131(6) 0.4554(5) 0.0381(15) Uani 1 1 d . . . . .
H00A H 0.3598 0.7848 0.4400 0.046 Uiso 1 1 calc R U . . .
C00H C 0.0970(7) 0.2657(5) 0.3723(5) 0.0353(15) Uani 1 1 d . . . . .
C00I C -0.1046(8) 0.5233(6) 0.1679(5) 0.0413(16) Uani 1 1 d . . . . .
H00B H -0.1343 0.6071 0.1514 0.050 Uiso 1 1 calc R U . . .
C00J C 0.2071(8) 0.2704(6) 0.5145(5) 0.0400(15) Uani 1 1 d . . . . .
H00C H 0.2302 0.3139 0.5530 0.048 Uiso 1 1 calc R U . . .
C00K C 0.5231(8) 0.6426(6) 0.7625(5) 0.0426(16) Uani 1 1 d . . . . .
C00L C -0.0229(8) 0.2742(6) 0.2158(5) 0.0423(16) Uani 1 1 d . . . . .
C00M C 0.4379(7) 0.6717(6) 0.6713(5) 0.0398(15) Uani 1 1 d . . . . .
H00D H 0.3998 0.7533 0.6325 0.048 Uiso 1 1 calc R U . . .
C00N C 0.4717(7) 0.4604(6) 0.6973(5) 0.0438(16) Uani 1 1 d . . . . .
H00E H 0.4547 0.3981 0.6760 0.053 Uiso 1 1 calc R U . . .
C00O C -0.1447(8) 0.4709(7) 0.1001(5) 0.0467(17) Uani 1 1 d . . . . .
H00F H -0.1988 0.5206 0.0396 0.056 Uiso 1 1 calc R U . . .
C00P C -0.1047(9) 0.3477(7) 0.1229(5) 0.0500(18) Uani 1 1 d . . . . .
O3W O 0.7668(9) 0.8504(6) 1.1357(5) 0.104(2) Uani 1 1 d . . . . .
C00R C 0.0270(9) 0.1439(7) 0.2508(6) 0.055(2) Uani 1 1 d . . . . .
H00G H 0.0059 0.1029 0.2099 0.066 Uiso 1 1 calc R U . . .
C00S C 0.1420(8) 0.1392(6) 0.4029(5) 0.0482(17) Uani 1 1 d . . . . .
C00T C 0.5814(8) 0.5219(7) 0.8179(5) 0.0503(18) Uani 1 1 d . . . . .
H00H H 0.6382 0.5019 0.8783 0.060 Uiso 1 1 calc R U . . .
C00U C 0.1020(9) 0.0799(6) 0.3392(6) 0.0545(18) Uani 1 1 d . . . . .
H00I H 0.1288 -0.0048 0.3597 0.065 Uiso 1 1 calc R U . . .
C00V C 0.5574(8) 0.4302(7) 0.7861(5) 0.0526(18) Uani 1 1 d . . . . .
H00J H 0.5984 0.3488 0.8239 0.063 Uiso 1 1 calc R U . . .
C00W C 0.5382(9) 0.7411(8) 0.7990(6) 0.0530(18) Uani 1 1 d . . . . .
C00X C 0.2559(9) 0.1440(6) 0.5515(6) 0.0539(18) Uani 1 1 d . . . . .
H00K H 0.3089 0.1044 0.6140 0.065 Uiso 1 1 calc R U . . .
C00Y C 0.2259(9) 0.0785(6) 0.4959(6) 0.0571(19) Uani 1 1 d . . . . .
H00L H 0.2606 -0.0056 0.5192 0.069 Uiso 1 1 calc R U . . .
O1W O 0.5690(12) 0.8377(7) 0.9917(6) 0.128(3) Uani 1 1 d . . . . .
O2W O 0.2257(12) 0.9162(7) 1.0259(5) 0.135(3) Uani 1 1 d . . . . .
C011 C -0.1397(13) 0.2859(8) 0.0522(7) 0.089(3) Uani 1 1 d . . . . .
H01A H -0.1951 0.3460 -0.0075 0.133 Uiso 1 1 calc R U . . .
H01B H -0.2159 0.2226 0.0867 0.133 Uiso 1 1 calc R U . . .
H01C H -0.0303 0.2502 0.0327 0.133 Uiso 1 1 calc R U . . .

loop_
_atom_site_aniso_label
_atom_site_aniso_U_11
_atom_site_aniso_U_22
_atom_site_aniso_U_33
_atom_site_aniso_U_23
_atom_site_aniso_U_13
_atom_site_aniso_U_12
Cu1 0.0279(4) 0.0425(5) 0.0377(5) -0.0223(4) 0.0029(3) -0.0137(3)
O1 0.030(2) 0.047(2) 0.044(2) -0.022(2) -0.0046(19) -0.0130(19)
O2 0.056(3) 0.044(3) 0.047(3) -0.015(2) -0.006(2) -0.018(2)
N1 0.025(2) 0.046(3) 0.027(3) -0.019(2) 0.007(2) -0.010(2)
N2 0.025(3) 0.041(3) 0.034(3) -0.021(2) 0.008(2) -0.013(2)
N3 0.027(3) 0.045(3) 0.044(3) -0.028(3) 0.006(2) -0.015(2)
N4 0.022(3) 0.050(3) 0.032(3) -0.021(3) 0.010(2) -0.012(2)
O5W 0.072(4) 0.076(4) 0.065(3) -0.025(3) -0.002(3) -0.033(3)
O4 0.060(3) 0.077(4) 0.094(4) -0.052(3) -0.020(3) -0.014(3)
O3 0.063(3) 0.124(5) 0.090(4) -0.074(4) -0.030(3) 0.012(3)
C00B 0.025(3) 0.037(4) 0.041(4) -0.022(3) 0.003(3) -0.011(3)
C00C 0.018(3) 0.047(4) 0.040(4) -0.028(3) 0.008(3) -0.009(3)
C00D 0.021(3) 0.047(4) 0.049(4) -0.030(3) 0.012(3) -0.014(3)
C00E 0.020(3) 0.052(4) 0.042(4) -0.025(3) 0.009(3) -0.011(3)
C00F 0.029(3) 0.043(4) 0.041(4) -0.020(3) 0.008(3) -0.014(3)
C00G 0.031(3) 0.048(4) 0.045(4) -0.025(3) 0.010(3) -0.020(3)
C00H 0.024(3) 0.041(4) 0.045(4) -0.022(3) 0.009(3) -0.010(3)
C00I 0.032(3) 0.052(4) 0.045(4) -0.022(3) 0.015(3) -0.018(3)
C00J 0.028(3) 0.050(4) 0.053(4) -0.030(3) 0.000(3) -0.009(3)
C00K 0.022(3) 0.067(5) 0.048(4) -0.032(4) 0.005(3) -0.010(3)
C00L 0.027(3) 0.064(5) 0.049(4) -0.034(4) 0.010(3) -0.017(3)
C00M 0.022(3) 0.055(4) 0.044(4) -0.020(3) 0.005(3) -0.012(3)
C00N 0.027(3) 0.057(4) 0.055(4) -0.029(4) 0.001(3) -0.003(3)
C00O 0.039(4) 0.076(5) 0.033(4) -0.025(4) 0.009(3) -0.022(3)
C00P 0.046(4) 0.072(5) 0.054(5) -0.044(4) 0.022(3) -0.032(4)
O3W 0.088(4) 0.112(5) 0.123(5) -0.058(4) -0.041(4) 0.014(4)
C00R 0.052(4) 0.061(5) 0.079(6) -0.054(4) 0.019(4) -0.028(4)
C00S 0.038(4) 0.050(4) 0.068(5) -0.035(4) 0.005(3) -0.010(3)
C00T 0.025(3) 0.079(5) 0.053(4) -0.035(4) -0.003(3) 0.000(3)
C00U 0.057(5) 0.043(4) 0.076(5) -0.035(4) -0.009(4) -0.004(3)
C00V 0.035(4) 0.069(5) 0.054(4) -0.026(4) -0.005(3) 0.004(3)
C00W 0.034(4) 0.080(6) 0.056(5) -0.035(4) -0.011(3) -0.005(4)
C00X 0.049(4) 0.049(4) 0.067(5) -0.024(4) -0.011(4) -0.005(3)
C00Y 0.054(4) 0.042(4) 0.080(6) -0.029(4) -0.007(4) 0.001(3)
O1W 0.177(8) 0.098(5) 0.126(6) -0.058(5) -0.028(5) -0.010(5)
O2W 0.165(8) 0.128(6) 0.084(5) -0.012(4) -0.003(5) -0.015(6)
C011 0.095(7) 0.099(7) 0.079(6) -0.037(5) -0.017(5) -0.016(6)

loop_
_atom_type_symbol
_atom_type_description
_atom_type_scat_dispersion_real
_atom_type_scat_dispersion_imag
_atom_type_scat_source
C C 0.0033 0.0016 'International Tables Vol C Tables 4.2.6.8 and 6.1.1.4'
Cu Cu 0.3201 1.2651 'International Tables Vol C Tables 4.2.6.8 and 6.1.1.4'
N N 0.0061 0.0033 'International Tables Vol C Tables 4.2.6.8 and 6.1.1.4'
O O 0.0106 0.0060 'International Tables Vol C Tables 4.2.6.8 and 6.1.1.4'
H H 0.0000 0.0000 'International Tables Vol C Tables 4.2.6.8 and 6.1.1.4'

loop_
_geom_angle_atom_site_label_1
_geom_angle_atom_site_label_2
_geom_angle_atom_site_label_3
_geom_angle
_geom_angle_site_symmetry_1
_geom_angle_site_symmetry_3
_geom_angle_publ_flag
N2 Cu1 N4 168.15(18) . . ?
N2 Cu1 O1 81.77(17) . . ?
N4 Cu1 O1 94.21(18) . . ?
N2 Cu1 N3 98.67(19) . . ?
N4 Cu1 N3 81.38(19) . . ?
O1 Cu1 N3 160.34(17) . . ?
N2 Cu1 N1 94.67(16) . 2_566 ?
N4 Cu1 N1 97.18(16) . 2_566 ?
O1 Cu1 N1 109.87(16) . 2_566 ?
N3 Cu1 N1 89.72(17) . 2_566 ?
C00F O1 Cu1 113.5(4) . . ?
N2 N1 C00C 106.0(4) . . ?
N2 N1 Cu1 100.2(3) . 2_566 ?
C00C N1 Cu1 116.0(3) . 2_566 ?
N1 N2 C00B 110.3(4) . . ?
N1 N2 Cu1 135.8(4) . . ?
C00B N2 Cu1 113.0(4) . . ?
C00J N3 C00H 117.4(5) . . ?
C00J N3 Cu1 130.0(4) . . ?
C00H N3 Cu1 112.6(4) . . ?
C00I N4 C00D 118.4(5) . . ?
C00I N4 Cu1 128.0(4) . . ?
C00D N4 Cu1 113.6(4) . . ?
N2 C00B C00G 108.6(5) . . ?
N2 C00B C00F 114.8(5) . . ?
C00G C00B C00F 136.7(5) . . ?
N1 C00C C00G 110.3(5) . . ?
N1 C00C C00E 118.6(5) . . ?
C00G C00C C00E 131.1(5) . . ?
N4 C00D C00L 123.3(6) . . ?
N4 C00D C00H 116.0(5) . . ?
C00L C00D C00H 120.8(6) . . ?
C00N C00E C00M 117.9(6) . . ?
C00N C00E C00C 121.0(5) . . ?
C00M C00E C00C 121.1(6) . . ?
O2 C00F O1 124.3(5) . . ?
O2 C00F C00B 121.2(5) . . ?
O1 C00F C00B 114.5(5) . . ?
C00B C00G C00C 104.9(5) . . ?
C00B C00G H00A 127.6 . . ?
C00C C00G H00A 127.6 . . ?
N3 C00H C00S 123.8(6) . . ?
N3 C00H C00D 116.5(5) . . ?
C00S C00H C00D 119.8(5) . . ?
N4 C00I C00O 121.7(6) . . ?
N4 C00I H00B 119.1 . . ?
C00O C00I H00B 119.1 . . ?
N3 C00J C00X 122.9(6) . . ?
N3 C00J H00C 118.6 . . ?
C00X C00J H00C 118.6 . . ?
C00T C00K C00M 118.8(6) . . ?
C00T C00K C00W 121.9(6) . . ?
C00M C00K C00W 119.2(6) . . ?
C00D C00L C00P 117.5(6) . . ?
C00D C00L C00R 117.1(6) . . ?
C00P C00L C00R 125.4(6) . . ?
C00E C00M C00K 120.8(6) . . ?
C00E C00M H00D 119.6 . . ?
C00K C00M H00D 119.6 . . ?
C00V C00N C00E 122.2(6) . . ?
C00V C00N H00E 118.9 . . ?
C00E C00N H00E 118.9 . . ?
C00P C00O C00I 120.4(6) . . ?
C00P C00O H00F 119.8 . . ?
C00I C00O H00F 119.8 . . ?
C00O C00P C00L 118.6(6) . . ?
C00O C00P C011 123.2(7) . . ?
C00L C00P C011 118.2(7) . . ?
C00U C00R C00L 122.6(6) . . ?
C00U C00R H00G 118.7 . . ?
C00L C00R H00G 118.7 . . ?
C00H C00S C00Y 116.9(6) . . ?
C00H C00S C00U 119.0(6) . . ?
C00Y C00S C00U 124.2(6) . . ?
C00K C00T C00V 121.3(6) . . ?
C00K C00T H00H 119.3 . . ?
C00V C00T H00H 119.3 . . ?
C00R C00U C00S 120.8(6) . . ?
C00R C00U H00I 119.6 . . ?
C00S C00U H00I 119.6 . . ?
C00T C00V C00N 119.0(7) . . ?
C00T C00V H00J 120.5 . . ?
C00N C00V H00J 120.5 . . ?
O4 C00W O3 123.6(7) . . ?
O4 C00W C00K 119.8(6) . . ?
O3 C00W C00K 116.6(7) . . ?
C00Y C00X C00J 119.7(7) . . ?
C00Y C00X H00K 120.1 . . ?
C00J C00X H00K 120.1 . . ?
C00X C00Y C00S 119.3(6) . . ?
C00X C00Y H00L 120.3 . . ?
C00S C00Y H00L 120.3 . . ?
C00P C011 H01A 109.5 . . ?
C00P C011 H01B 109.5 . . ?
H01A C011 H01B 109.5 . . ?
C00P C011 H01C 109.5 . . ?
H01A C011 H01C 109.5 . . ?
H01B C011 H01C 109.5 . . ?

loop_
_geom_bond_atom_site_label_1
_geom_bond_atom_site_label_2
_geom_bond_distance
_geom_bond_site_symmetry_2
_geom_bond_publ_flag
Cu1 N2 1.941(4) . ?
Cu1 N4 1.995(5) . ?
Cu1 O1 1.996(4) . ?
Cu1 N3 2.027(5) . ?
Cu1 N1 2.376(4) 2_566 ?
O1 C00F 1.282(7) . ?
O2 C00F 1.241(7) . ?
N1 N2 1.344(6) . ?
N1 C00C 1.362(7) . ?
N1 Cu1 2.376(4) 2_566 ?
N2 C00B 1.343(7) . ?
N3 C00J 1.319(7) . ?
N3 C00H 1.356(7) . ?
N4 C00I 1.323(8) . ?
N4 C00D 1.365(7) . ?
O4 C00W 1.251(8) . ?
O3 C00W 1.286(8) . ?
C00B C00G 1.377(8) . ?
C00B C00F 1.483(8) . ?
C00C C00G 1.377(8) . ?
C00C C00E 1.476(8) . ?
C00D C00L 1.397(8) . ?
C00D C00H 1.421(8) . ?
C00E C00N 1.381(9) . ?
C00E C00M 1.386(8) . ?
C00G H00A 0.9300 . ?
C00H C00S 1.394(9) . ?
C00I C00O 1.412(9) . ?
C00I H00B 0.9300 . ?
C00J C00X 1.393(9) . ?
C00J H00C 0.9300 . ?
C00K C00T 1.373(9) . ?
C00K C00M 1.405(8) . ?
C00K C00W 1.476(10) . ?
C00L C00P 1.416(9) . ?
C00L C00R 1.436(9) . ?
C00M H00D 0.9300 . ?
C00N C00V 1.375(9) . ?
C00N H00E 0.9300 . ?
C00O C00P 1.368(9) . ?
C00O H00F 0.9300 . ?
C00P C011 1.519(10) . ?
C00R C00U 1.326(10) . ?
C00R H00G 0.9300 . ?
C00S C00Y 1.403(10) . ?
C00S C00U 1.424(9) . ?
C00T C00V 1.373(9) . ?
C00T H00H 0.9300 . ?
C00U H00I 0.9300 . ?
C00V H00J 0.9300 . ?
C00X C00Y 1.360(9) . ?
C00X H00K 0.9300 . ?
C00Y H00L 0.9300 . ?
C011 H01A 0.9600 . ?
C011 H01B 0.9600 . ?
C011 H01C 0.9600 . ?

loop_
_geom_torsion_atom_site_label_1
_geom_torsion_atom_site_label_2
_geom_torsion_atom_site_label_3
_geom_torsion_atom_site_label_4
_geom_torsion
_geom_torsion_site_symmetry_1
_geom_torsion_site_symmetry_2
_geom_torsion_site_symmetry_3
_geom_torsion_site_symmetry_4
_geom_torsion_publ_flag
C00C N1 N2 C00B -1.0(6) . . . . ?
Cu1 N1 N2 C00B 120.0(4) 2_566 . . . ?
C00C N1 N2 Cu1 166.7(4) . . . . ?
Cu1 N1 N2 Cu1 -72.3(5) 2_566 . . . ?
N1 N2 C00B C00G 1.2(6) . . . . ?
Cu1 N2 C00B C00G -169.5(4) . . . . ?
N1 N2 C00B C00F -179.2(4) . . . . ?
Cu1 N2 C00B C00F 10.1(6) . . . . ?
N2 N1 C00C C00G 0.4(6) . . . . ?
Cu1 N1 C00C C00G -109.7(4) 2_566 . . . ?
N2 N1 C00C C00E -178.5(4) . . . . ?
Cu1 N1 C00C C00E 71.4(5) 2_566 . . . ?
C00I N4 C00D C00L 0.5(8) . . . . ?
Cu1 N4 C00D C00L 179.8(4) . . . . ?
C00I N4 C00D C00H -179.4(5) . . . . ?
Cu1 N4 C00D C00H -0.2(6) . . . . ?
N1 C00C C00E C00N 29.3(7) . . . . ?
C00G C00C C00E C00N -149.2(6) . . . . ?
N1 C00C C00E C00M -150.0(5) . . . . ?
C00G C00C C00E C00M 31.4(9) . . . . ?
Cu1 O1 C00F O2 170.1(5) . . . . ?
Cu1 O1 C00F C00B -12.5(6) . . . . ?
N2 C00B C00F O2 179.3(5) . . . . ?
C00G C00B C00F O2 -1.4(10) . . . . ?
N2 C00B C00F O1 1.8(7) . . . . ?
C00G C00B C00F O1 -178.8(6) . . . . ?
N2 C00B C00G C00C -0.9(6) . . . . ?
C00F C00B C00G C00C 179.7(6) . . . . ?
N1 C00C C00G C00B 0.3(6) . . . . ?
C00E C00C C00G C00B 179.0(5) . . . . ?
C00J N3 C00H C00S -0.5(8) . . . . ?
Cu1 N3 C00H C00S -179.3(5) . . . . ?
C00J N3 C00H C00D -179.7(5) . . . . ?
Cu1 N3 C00H C00D 1.5(6) . . . . ?
N4 C00D C00H N3 -0.9(7) . . . . ?
C00L C00D C00H N3 179.2(5) . . . . ?
N4 C00D C00H C00S 179.8(5) . . . . ?
C00L C00D C00H C00S -0.1(8) . . . . ?
C00D N4 C00I C00O -1.1(8) . . . . ?
Cu1 N4 C00I C00O 179.7(4) . . . . ?
C00H N3 C00J C00X 0.1(8) . . . . ?
Cu1 N3 C00J C00X 178.7(5) . . . . ?
N4 C00D C00L C00P 0.5(8) . . . . ?
C00H C00D C00L C00P -179.6(5) . . . . ?
N4 C00D C00L C00R 179.9(5) . . . . ?
C00H C00D C00L C00R -0.2(8) . . . . ?
C00N C00E C00M C00K -1.3(8) . . . . ?
C00C C00E C00M C00K 178.1(5) . . . . ?
C00T C00K C00M C00E 1.2(8) . . . . ?
C00W C00K C00M C00E -175.3(5) . . . . ?
C00M C00E C00N C00V 0.4(9) . . . . ?
C00C C00E C00N C00V -179.0(5) . . . . ?
N4 C00I C00O C00P 0.8(9) . . . . ?
C00I C00O C00P C00L 0.2(9) . . . . ?
C00I C00O C00P C011 -178.3(6) . . . . ?
C00D C00L C00P C00O -0.8(9) . . . . ?
C00R C00L C00P C00O 179.9(6) . . . . ?
C00D C00L C00P C011 177.8(6) . . . . ?
C00R C00L C00P C011 -1.6(10) . . . . ?
C00D C00L C00R C00U 1.3(9) . . . . ?
C00P C00L C00R C00U -179.4(6) . . . . ?
N3 C00H C00S C00Y -0.1(9) . . . . ?
C00D C00H C00S C00Y 179.1(5) . . . . ?
N3 C00H C00S C00U -179.8(6) . . . . ?
C00D C00H C00S C00U -0.6(9) . . . . ?
C00M C00K C00T C00V -0.2(9) . . . . ?
C00W C00K C00T C00V 176.2(6) . . . . ?
C00L C00R C00U C00S -2.0(11) . . . . ?
C00H C00S C00U C00R 1.6(10) . . . . ?
C00Y C00S C00U C00R -178.0(7) . . . . ?
C00K C00T C00V C00N -0.6(10) . . . . ?
C00E C00N C00V C00T 0.5(9) . . . . ?
C00T C00K C00W O4 -177.1(6) . . . . ?
C00M C00K C00W O4 -0.6(9) . . . . ?
C00T C00K C00W O3 0.8(10) . . . . ?
C00M C00K C00W O3 177.3(6) . . . . ?
N3 C00J C00X C00Y 0.9(10) . . . . ?
C00J C00X C00Y C00S -1.5(11) . . . . ?
C00H C00S C00Y C00X 1.2(10) . . . . ?
C00U C00S C00Y C00X -179.2(7) . . . . ?
